data_1535118
loop_
_publ_author_name
'Mattausch, H.J.'
'Simon, A.'
'Zheng, C.'
'Ryazanov, M.'

_publ_section_title
;
 Reduced lanthanum halides with Ge as interstitials: La2 I2 Ge, La2 I2
 Ge2, La3 Cl2 Ge3, La3 Br2 Ge3, La3 I3 Ge, La6 I5 Ge3 and La(7+x) I12 Ge
;
_journal_name_full 'Zeitschrift fuer Anorganische und Allgemeine Chemie'
_journal_page_first 302
_journal_page_last 308
_journal_volume 631
_journal_year 2005
_chemical_formula_sum 'Ge I12 La7.72'
_chemical_name_systematic 'La7.72 I12 Ge'
_space_group_IT_number 148
_symmetry_space_group_name_Hall '-R 3'
_symmetry_space_group_name_H-M 'R -3 :H'
_cell_angle_alpha 90
_cell_angle_beta 90
_cell_angle_gamma 120
_cell_formula_units_Z 3
_cell_length_a 16.122
_cell_length_b 16.122
_cell_length_c 10.768
_cell_volume 2423.838
_citation_journal_id_ASTM ZAACAB
_cod_data_source_file Mattausch_ZAACAB_2005_1679.cif
_cod_data_source_block Ge1I12La7.72
_cod_original_cell_volume 2423.837
_cod_original_formula_sum 'Ge1 I12 La7.72'
_cod_database_code 1535118

loop_
_symmetry_equiv_pos_as_xyz
x,y,z
-y,x-y,z
-x+y,-x,z
-x,-y,-z
y,-x+y,-z
x-y,x,-z
x+2/3,y+1/3,z+1/3
-y+2/3,x-y+1/3,z+1/3
-x+y+2/3,-x+1/3,z+1/3
-x+2/3,-y+1/3,-z+1/3
y+2/3,-x+y+1/3,-z+1/3
x-y+2/3,x+1/3,-z+1/3
x+1/3,y+2/3,z+2/3
-y+1/3,x-y+2/3,z+2/3
-x+y+1/3,-x+2/3,z+2/3
-x+1/3,-y+2/3,-z+2/3
y+1/3,-x+y+2/3,-z+2/3
x-y+1/3,x+2/3,-z+2/3

loop_
_atom_site_label
_atom_site_type_symbol
_atom_site_fract_x
_atom_site_fract_y
_atom_site_fract_z
_atom_site_occupancy
_atom_site_U_iso_or_equiv
La3 La+3 0.4156 0.4364 -0.3245 0.12 0.0
La2 La+3 0.3333 0.6667 -0.3333 1 0.0
I2 I-1 0.41005 0.43142 0.16786 1 0.0
La1 La+3 0.45144 0.61846 0.00907 1 0.0
I1 I-1 0.27921 0.47811 -0.17439 1 0.0
Ge1 Ge-4 0.3333 0.6667 0.1667 1 0.0
